data_4329504
loop_
_publ_author_name
'Sheng-Ping Guo'
'Tae-Soo You'
'Ya-Ho Jung'
'Svilen Bobev'

_publ_section_title
;
 Synthesis, Crystal Chemistry, and Magnetic Properties of RE7Li8Ge10 and
 RE11Li12Ge16 (RE= La-Nd, Sm): New Members of the [REGe2]n[RELi2Ge]m
 Homologous Series
;
_journal_name_full 'Inorganic Chemistry'
_journal_page_first 6821
_journal_page_last 6829
_journal_paper_doi 10.1021/ic300566x
_journal_volume 51
_journal_year 2012
_chemical_formula_moiety Nd11Li12Ge16
_chemical_formula_sum 'Ge16 Li12 Nd11'
_chemical_formula_weight 2831.36
_chemical_name_systematic
; 
 ? 
;
_space_group_IT_number 71
_symmetry_cell_setting orthorhombic
_symmetry_space_group_name_Hall '-I 2 2'
_symmetry_space_group_name_H-M 'I m m m'
_atom_sites_solution_primary direct
_atom_sites_solution_secondary difmap
_audit_creation_method SHELXL-97
_cell_angle_alpha 90.00
_cell_angle_beta 90.00
_cell_angle_gamma 90.00
_cell_formula_units_Z 2
_cell_length_a 4.4139(8)
_cell_length_b 6.8688(13)
_cell_length_c 51.973(10)
_cell_measurement_temperature 200(2)
_cell_measurement_theta_max 28.3
_cell_measurement_theta_min 0.8
_cell_volume 1575.7(5)
_computing_cell_refinement 'Bruker SMART'
_computing_data_collection 'Bruker SMART'
_computing_data_reduction 'Bruker SAINT'
_computing_molecular_graphics 'Bruker SHELXTL'
_computing_publication_material 'Bruker SHELXTL'
_computing_structure_refinement 'SHELXL-97 (Sheldrick, 1997)'
_computing_structure_solution 'SHELXS-97 (Sheldrick, 1990)'
_diffrn_ambient_temperature 200(2)
_diffrn_measured_fraction_theta_full 1.000
_diffrn_measured_fraction_theta_max 1.000
_diffrn_measurement_device_type 'CCD area detector'
_diffrn_measurement_method 'phi and omega scans'
_diffrn_radiation_monochromator graphite
_diffrn_radiation_source 'fine-focus sealed tube'
_diffrn_radiation_type MoK\a
_diffrn_radiation_wavelength 0.71073
_diffrn_reflns_av_R_equivalents 0.0615
_diffrn_reflns_av_sigmaI/netI 0.0318
_diffrn_reflns_limit_h_max 5
_diffrn_reflns_limit_h_min -5
_diffrn_reflns_limit_k_max 9
_diffrn_reflns_limit_k_min -9
_diffrn_reflns_limit_l_max 69
_diffrn_reflns_limit_l_min -69
_diffrn_reflns_number 10521
_diffrn_reflns_theta_full 28.28
_diffrn_reflns_theta_max 28.28
_diffrn_reflns_theta_min 0.78
_exptl_absorpt_coefficient_mu 32.722
_exptl_absorpt_correction_T_max 0.5606
_exptl_absorpt_correction_T_min 0.2442
_exptl_absorpt_correction_type multi-scan
_exptl_crystal_colour silver
_exptl_crystal_density_diffrn 5.967
_exptl_crystal_description block
_exptl_crystal_F_000 2416
_exptl_crystal_size_max 0.06
_exptl_crystal_size_mid 0.03
_exptl_crystal_size_min 0.02
_refine_diff_density_max 2.948
_refine_diff_density_min -1.810
_refine_diff_density_rms 0.344
_refine_ls_extinction_coef 0.000445(18)
_refine_ls_extinction_expression Fc^*^=kFc[1+0.001xFc^2^\l^3^/sin(2\q)]^-1/4^
_refine_ls_extinction_method SHELXL
_refine_ls_goodness_of_fit_ref 1.067
_refine_ls_matrix_type full
_refine_ls_number_parameters 63
_refine_ls_number_reflns 1196
_refine_ls_number_restraints 0
_refine_ls_restrained_S_all 1.067
_refine_ls_R_factor_all 0.0510
_refine_ls_R_factor_gt 0.0285
_refine_ls_shift/su_max 0.001
_refine_ls_shift/su_mean 0.000
_refine_ls_structure_factor_coef Fsqd
_refine_ls_weighting_details 'calc w=1/[\s^2^(Fo^2^)+(0.0163P)^2^+27.9459P] where P=(Fo^2^+2Fc^2^)/3'
_refine_ls_weighting_scheme calc
_refine_ls_wR_factor_gt 0.0542
_refine_ls_wR_factor_ref 0.0669
_reflns_number_gt 848
_reflns_number_total 1196
_reflns_threshold_expression >2sigma(I)
_cod_data_source_file ic300566x_si_002_8.cif
_cod_data_source_block VIII
_cod_database_code 4329504

loop_
_symmetry_equiv_pos_as_xyz
'x, y, z'
'-x, -y, z'
'-x, y, -z'
'x, -y, -z'
'x+1/2, y+1/2, z+1/2'
'-x+1/2, -y+1/2, z+1/2'
'-x+1/2, y+1/2, -z+1/2'
'x+1/2, -y+1/2, -z+1/2'
'-x, -y, -z'
'x, y, -z'
'x, -y, z'
'-x, y, z'
'-x+1/2, -y+1/2, -z+1/2'
'x+1/2, y+1/2, -z+1/2'
'x+1/2, -y+1/2, z+1/2'
'-x+1/2, y+1/2, z+1/2'

loop_
_atom_site_label
_atom_site_type_symbol
_atom_site_fract_x
_atom_site_fract_y
_atom_site_fract_z
_atom_site_U_iso_or_equiv
_atom_site_adp_type
_atom_site_occupancy
_atom_site_symmetry_multiplicity
_atom_site_calc_flag
_atom_site_refinement_flags
Nd1 Nd 0.5000 0.0000 0.103031(16) 0.0101(2) Uani 1 4 d S
Nd2 Nd 0.5000 0.0000 0.178735(16) 0.0086(2) Uani 1 4 d S
Nd3 Nd 0.5000 0.0000 0.463191(16) 0.0101(2) Uani 1 4 d S
Nd4 Nd 0.0000 0.0000 0.282874(16) 0.0098(2) Uani 1 4 d S
Nd5 Nd 0.0000 0.0000 0.358489(16) 0.0088(2) Uani 1 4 d S
Nd6 Nd 0.0000 0.0000 0.0000 0.0097(3) Uani 1 8 d S
Ge1 Ge 0.0000 0.18214(17) 0.13803(2) 0.0098(3) Uani 1 2 d S
Ge2 Ge 0.0000 0.31785(17) 0.18230(2) 0.0098(3) Uani 1 2 d S
Ge3 Ge 0.5000 0.0000 0.23926(3) 0.0104(4) Uani 1 4 d S
Ge4 Ge 0.0000 0.0000 0.06026(3) 0.0117(4) Uani 1 4 d S
Ge5 Ge 0.0000 0.0000 0.41874(3) 0.0110(4) Uani 1 4 d S
Ge6 Ge 0.0000 0.1844(2) 0.5000 0.0091(3) Uani 1 4 d S
Li1 Li 0.0000 0.188(3) 0.2287(4) 0.018(4) Uiso 1 2 d S
Li2 Li 0.0000 0.309(3) 0.0918(4) 0.015(4) Uiso 1 2 d S
Li3 Li 0.0000 0.313(3) 0.4521(3) 0.042(6) Uiso 0.955(6) 2 d SP
Ge3* Ge 0.0000 0.313(3) 0.4521(3) 0.042(6) Uiso 0.045(6) 2 d SP

loop_
_atom_site_aniso_label
_atom_site_aniso_U_11
_atom_site_aniso_U_22
_atom_site_aniso_U_33
_atom_site_aniso_U_23
_atom_site_aniso_U_13
_atom_site_aniso_U_12
Nd1 0.0088(4) 0.0122(4) 0.0094(4) 0.000 0.000 0.000
Nd2 0.0077(4) 0.0087(4) 0.0093(4) 0.000 0.000 0.000
Nd3 0.0093(4) 0.0119(5) 0.0092(4) 0.000 0.000 0.000
Nd4 0.0089(4) 0.0110(4) 0.0094(4) 0.000 0.000 0.000
Nd5 0.0095(4) 0.0073(4) 0.0097(4) 0.000 0.000 0.000
Nd6 0.0105(6) 0.0087(6) 0.0099(6) 0.000 0.000 0.000
Ge1 0.0110(6) 0.0097(6) 0.0086(6) -0.0008(4) 0.000 0.000
Ge2 0.0111(6) 0.0089(6) 0.0095(6) -0.0005(4) 0.000 0.000
Ge3 0.0094(8) 0.0117(9) 0.0102(8) 0.000 0.000 0.000
Ge4 0.0102(8) 0.0133(9) 0.0117(9) 0.000 0.000 0.000
Ge5 0.0102(8) 0.0132(9) 0.0096(8) 0.000 0.000 0.000
Ge6 0.0104(8) 0.0083(8) 0.0087(8) 0.000 0.000 0.000

loop_
_atom_type_symbol
_atom_type_description
_atom_type_scat_dispersion_real
_atom_type_scat_dispersion_imag
_atom_type_scat_source
Li Li -0.0003 0.0001 'International Tables Vol C Tables 4.2.6.8 and 6.1.1.4'
Ge Ge 0.1547 1.8001 'International Tables Vol C Tables 4.2.6.8 and 6.1.1.4'
Nd Nd -0.1943 3.0179 'International Tables Vol C Tables 4.2.6.8 and 6.1.1.4'

loop_
_geom_angle_atom_site_label_1
_geom_angle_atom_site_label_2
_geom_angle_atom_site_label_3
_geom_angle
_geom_angle_site_symmetry_1
_geom_angle_site_symmetry_3
Li2 Nd1 Li2 158.4(7) 2 1_655
Li2 Nd1 Li2 90.1(5) 2 2_655
Li2 Nd1 Li2 85.9(5) 1_655 2_655
Li2 Nd1 Li2 85.9(5) 2 .
Li2 Nd1 Li2 90.1(5) 1_655 .
Li2 Nd1 Li2 158.4(7) 2_655 .
Li2 Nd1 Ge1 151.9(3) 2 1_655
Li2 Nd1 Ge1 48.4(3) 1_655 1_655
Li2 Nd1 Ge1 83.2(3) 2_655 1_655
Li2 Nd1 Ge1 109.7(3) . 1_655
Li2 Nd1 Ge1 109.7(3) 2 2_655
Li2 Nd1 Ge1 83.2(3) 1_655 2_655
Li2 Nd1 Ge1 48.4(3) 2_655 2_655
Li2 Nd1 Ge1 151.9(3) . 2_655
Ge1 Nd1 Ge1 47.25(4) 1_655 2_655
Li2 Nd1 Ge1 48.4(3) 2 2
Li2 Nd1 Ge1 151.9(3) 1_655 2
Li2 Nd1 Ge1 109.7(3) 2_655 2
Li2 Nd1 Ge1 83.2(3) . 2
Ge1 Nd1 Ge1 108.71(5) 1_655 2
Ge1 Nd1 Ge1 89.98(4) 2_655 2
Li2 Nd1 Ge1 83.2(3) 2 .
Li2 Nd1 Ge1 109.7(3) 1_655 .
Li2 Nd1 Ge1 151.9(3) 2_655 .
Li2 Nd1 Ge1 48.4(3) . .
Ge1 Nd1 Ge1 89.98(4) 1_655 .
Ge1 Nd1 Ge1 108.71(5) 2_655 .
Ge1 Nd1 Ge1 47.25(4) 2 .
Li2 Nd1 Ge4 111.5(3) 2 1_655
Li2 Nd1 Ge4 50.8(3) 1_655 1_655
Li2 Nd1 Ge4 50.8(3) 2_655 1_655
Li2 Nd1 Ge4 111.5(3) . 1_655
Ge1 Nd1 Ge4 85.15(3) 1_655 1_655
Ge1 Nd1 Ge4 85.15(3) 2_655 1_655
Ge1 Nd1 Ge4 155.73(2) 2 1_655
Ge1 Nd1 Ge4 155.73(2) . 1_655
Li2 Nd1 Ge4 50.8(3) 2 .
Li2 Nd1 Ge4 111.5(3) 1_655 .
Li2 Nd1 Ge4 111.5(3) 2_655 .
Li2 Nd1 Ge4 50.8(3) . .
Ge1 Nd1 Ge4 155.73(2) 1_655 .
Ge1 Nd1 Ge4 155.73(2) 2_655 .
Ge1 Nd1 Ge4 85.15(3) 2 .
Ge1 Nd1 Ge4 85.15(3) . .
Ge4 Nd1 Ge4 89.58(5) 1_655 .
Li2 Nd1 Ge3* 63.3(4) 2 14_545
Li2 Nd1 Ge3* 96.2(4) 1_655 14_545
Li2 Nd1 Ge3* 63.3(4) 2_655 14_545
Li2 Nd1 Ge3* 96.2(4) . 14_545
Ge1 Nd1 Ge3* 134.08(6) 1_655 14_545
Ge1 Nd1 Ge3* 111.6(2) 2_655 14_545
Ge1 Nd1 Ge3* 111.6(2) 2 14_545
Ge1 Nd1 Ge3* 134.08(6) . 14_545
Ge4 Nd1 Ge3* 49.64(12) 1_655 14_545
Ge4 Nd1 Ge3* 49.64(12) . 14_545
Li2 Nd1 Li3 63.3(4) 2 14_545
Li2 Nd1 Li3 96.2(4) 1_655 14_545
Li2 Nd1 Li3 63.3(4) 2_655 14_545
Li2 Nd1 Li3 96.2(4) . 14_545
Ge1 Nd1 Li3 134.08(6) 1_655 14_545
Ge1 Nd1 Li3 111.6(2) 2_655 14_545
Ge1 Nd1 Li3 111.6(2) 2 14_545
Ge1 Nd1 Li3 134.08(6) . 14_545
Ge4 Nd1 Li3 49.64(12) 1_655 14_545
Ge4 Nd1 Li3 49.64(12) . 14_545
Ge3* Nd1 Li3 0.0(6) 14_545 14_545
Ge2 Nd2 Ge2 173.18(5) 1_655 2
Ge2 Nd2 Ge2 89.18(3) 1_655 2_655
Ge2 Nd2 Ge2 90.41(3) 2 2_655
Ge2 Nd2 Ge2 90.41(3) 1_655 .
Ge2 Nd2 Ge2 89.18(3) 2 .
Ge2 Nd2 Ge2 173.17(5) 2_655 .
Ge2 Nd2 Ge3 86.59(3) 1_655 .
Ge2 Nd2 Ge3 86.59(3) 2 .
Ge2 Nd2 Ge3 86.59(3) 2_655 .
Ge2 Nd2 Ge3 86.58(3) . .
Ge2 Nd2 Ge1 104.26(3) 1_655 .
Ge2 Nd2 Ge1 80.20(3) 2 .
Ge2 Nd2 Ge1 141.09(4) 2_655 .
Ge2 Nd2 Ge1 45.42(3) . .
Ge3 Nd2 Ge1 129.82(2) . .
Ge2 Nd2 Ge1 141.09(4) 1_655 2
Ge2 Nd2 Ge1 45.42(3) 2 2
Ge2 Nd2 Ge1 104.26(3) 2_655 2
Ge2 Nd2 Ge1 80.21(3) . 2
Ge3 Nd2 Ge1 129.82(2) . 2
Ge1 Nd2 Ge1 44.51(4) . 2
Ge2 Nd2 Ge1 45.42(3) 1_655 1_655
Ge2 Nd2 Ge1 141.09(4) 2 1_655
Ge2 Nd2 Ge1 80.20(3) 2_655 1_655
Ge2 Nd2 Ge1 104.26(3) . 1_655
Ge3 Nd2 Ge1 129.82(2) . 1_655
Ge1 Nd2 Ge1 83.85(3) . 1_655
Ge1 Nd2 Ge1 100.35(4) 2 1_655
Ge2 Nd2 Ge1 80.20(3) 1_655 2_655
Ge2 Nd2 Ge1 104.26(3) 2 2_655
Ge2 Nd2 Ge1 45.42(3) 2_655 2_655
Ge2 Nd2 Ge1 141.09(4) . 2_655
Ge3 Nd2 Ge1 129.82(2) . 2_655
Ge1 Nd2 Ge1 100.35(4) . 2_655
Ge1 Nd2 Ge1 83.85(3) 2 2_655
Ge1 Nd2 Ge1 44.51(4) 1_655 2_655
Ge2 Nd2 Li1 43.9(3) 1_655 1_655
Ge2 Nd2 Li1 129.5(3) 2 1_655
Ge2 Nd2 Li1 77.1(3) 2_655 1_655
Ge2 Nd2 Li1 98.0(2) . 1_655
Ge3 Nd2 Li1 44.5(2) . 1_655
Ge1 Nd2 Li1 136.6(3) . 1_655
Ge1 Nd2 Li1 174.3(2) 2 1_655
Ge1 Nd2 Li1 85.3(2) 1_655 1_655
Ge1 Nd2 Li1 100.72(19) 2_655 1_655
Ge2 Nd2 Li1 77.1(3) 1_655 2_655
Ge2 Nd2 Li1 98.0(2) 2 2_655
Ge2 Nd2 Li1 43.9(3) 2_655 2_655
Ge2 Nd2 Li1 129.5(3) . 2_655
Ge3 Nd2 Li1 44.5(2) . 2_655
Ge1 Nd2 Li1 174.3(2) . 2_655
Ge1 Nd2 Li1 136.6(3) 2 2_655
Ge1 Nd2 Li1 100.72(19) 1_655 2_655
Ge1 Nd2 Li1 85.3(2) 2_655 2_655
Li1 Nd2 Li1 41.4(6) 1_655 2_655
Ge2 Nd2 Li1 129.5(3) 1_655 2
Ge2 Nd2 Li1 43.9(3) 2 2
Ge2 Nd2 Li1 98.0(2) 2_655 2
Ge2 Nd2 Li1 77.1(3) . 2
Ge3 Nd2 Li1 44.5(2) . 2
Ge1 Nd2 Li1 100.72(19) . 2
Ge1 Nd2 Li1 85.3(2) 2 2
Ge1 Nd2 Li1 174.3(2) 1_655 2
Ge1 Nd2 Li1 136.6(3) 2_655 2
Li1 Nd2 Li1 89.1(5) 1_655 2
Li1 Nd2 Li1 74.5(4) 2_655 2
Ge3* Nd3 Li3 0.0(8) 2 2
Ge3* Nd3 Ge3* 158.9(6) 2 1_655
Li3 Nd3 Ge3* 158.9(6) 2 1_655
Ge3* Nd3 Li3 158.9(6) 2 1_655
Li3 Nd3 Li3 158.9(6) 2 1_655
Ge3* Nd3 Li3 0.0(8) 1_655 1_655
Ge3* Nd3 Ge3* 89.6(5) 2 2_655
Li3 Nd3 Ge3* 89.6(5) 2 2_655
Ge3* Nd3 Ge3* 86.6(5) 1_655 2_655
Li3 Nd3 Ge3* 86.6(5) 1_655 2_655
Ge3* Nd3 Li3 89.6(5) 2 2_655
Li3 Nd3 Li3 89.6(5) 2 2_655
Ge3* Nd3 Li3 86.6(5) 1_655 2_655
Li3 Nd3 Li3 86.6(5) 1_655 2_655
Ge3* Nd3 Li3 0.0(8) 2_655 2_655
Ge3* Nd3 Li3 86.6(5) 2 .
Li3 Nd3 Li3 86.6(5) 2 .
Ge3* Nd3 Li3 89.6(5) 1_655 .
Li3 Nd3 Li3 89.6(5) 1_655 .
Ge3* Nd3 Li3 158.9(6) 2_655 .
Li3 Nd3 Li3 158.9(6) 2_655 .
Ge3* Nd3 Li2 63.1(4) 2 14_545
Li3 Nd3 Li2 63.1(4) 2 14_545
Ge3* Nd3 Li2 96.8(4) 1_655 14_545
Li3 Nd3 Li2 96.8(4) 1_655 14_545
Ge3* Nd3 Li2 63.1(4) 2_655 14_545
Li3 Nd3 Li2 63.1(4) 2_655 14_545
Li3 Nd3 Li2 96.8(4) . 14_545
Ge3* Nd3 Li2 96.8(4) 2 13
Li3 Nd3 Li2 96.8(4) 2 13
Ge3* Nd3 Li2 63.1(4) 1_655 13
Li3 Nd3 Li2 63.1(4) 1_655 13
Ge3* Nd3 Li2 96.8(4) 2_655 13
Li3 Nd3 Li2 96.8(4) 2_655 13
Li3 Nd3 Li2 63.1(4) . 13
Li2 Nd3 Li2 49.2(7) 14_545 13
Ge3* Nd3 Ge6 150.6(3) 2 1_655
Li3 Nd3 Ge6 150.6(3) 2 1_655
Ge3* Nd3 Ge6 49.4(3) 1_655 1_655
Li3 Nd3 Ge6 49.4(3) 1_655 1_655
Ge3* Nd3 Ge6 84.0(2) 2_655 1_655
Li3 Nd3 Ge6 84.0(2) 2_655 1_655
Li3 Nd3 Ge6 109.0(3) . 1_655
Li2 Nd3 Ge6 135.40(6) 14_545 1_655
Li2 Nd3 Ge6 112.4(2) 13 1_655
Ge3* Nd3 Ge6 109.0(3) 2 9_656
Li3 Nd3 Ge6 109.0(3) 2 9_656
Ge3* Nd3 Ge6 84.0(2) 1_655 9_656
Li3 Nd3 Ge6 84.0(2) 1_655 9_656
Ge3* Nd3 Ge6 49.4(3) 2_655 9_656
Li3 Nd3 Ge6 49.4(3) 2_655 9_656
Li3 Nd3 Ge6 150.6(3) . 9_656
Li2 Nd3 Ge6 112.4(2) 14_545 9_656
Li2 Nd3 Ge6 135.40(6) 13 9_656
Ge6 Nd3 Ge6 46.90(6) 1_655 9_656
Li1 Nd4 Li1 49.2(7) . 2
Li1 Nd4 Ge2 111.2(2) . 13
Li1 Nd4 Ge2 134.05(7) 2 13
Li1 Nd4 Ge2 134.05(7) . 14_545
Li1 Nd4 Ge2 111.2(2) 2 14_545
Ge2 Nd4 Ge2 47.34(4) 13 14_545
Li1 Nd4 Ge2 134.05(7) . 14_445
Li1 Nd4 Ge2 111.2(2) 2 14_445
Ge2 Nd4 Ge2 108.98(5) 13 14_445
Ge2 Nd4 Ge2 90.17(4) 14_545 14_445
Li1 Nd4 Ge2 111.2(2) . 13_455
Li1 Nd4 Ge2 134.05(7) 2 13_455
Ge2 Nd4 Ge2 90.17(4) 13 13_455
Ge2 Nd4 Ge2 108.98(5) 14_545 13_455
Ge2 Nd4 Ge2 47.34(4) 14_445 13_455
Li1 Nd4 Li1 96.3(3) . 14_445
Li1 Nd4 Li1 62.6(5) 2 14_445
Ge2 Nd4 Li1 152.2(4) 13 14_445
Ge2 Nd4 Li1 109.6(3) 14_545 14_445
Ge2 Nd4 Li1 48.6(3) 14_445 14_445
Ge2 Nd4 Li1 83.6(3) 13_455 14_445
Li1 Nd4 Li1 62.6(5) . 13
Li1 Nd4 Li1 96.3(3) 2 13
Ge2 Nd4 Li1 48.6(3) 13 13
Ge2 Nd4 Li1 83.6(3) 14_545 13
Ge2 Nd4 Li1 152.2(4) 14_445 13
Ge2 Nd4 Li1 109.6(3) 13_455 13
Li1 Nd4 Li1 157.8(7) 14_445 13
Li1 Nd4 Li1 96.3(3) . 14_545
Li1 Nd4 Li1 62.6(5) 2 14_545
Ge2 Nd4 Li1 83.6(3) 13 14_545
Ge2 Nd4 Li1 48.6(3) 14_545 14_545
Ge2 Nd4 Li1 109.6(3) 14_445 14_545
Ge2 Nd4 Li1 152.2(4) 13_455 14_545
Li1 Nd4 Li1 89.4(5) 14_445 14_545
Li1 Nd4 Li1 86.3(5) 13 14_545
Li1 Nd4 Li1 62.6(5) . 13_455
Li1 Nd4 Li1 96.3(3) 2 13_455
Ge2 Nd4 Li1 109.6(3) 13 13_455
Ge2 Nd4 Li1 152.2(4) 14_545 13_455
Ge2 Nd4 Li1 83.6(3) 14_445 13_455
Ge2 Nd4 Li1 48.6(3) 13_455 13_455
Li1 Nd4 Li1 86.3(5) 14_445 13_455
Li1 Nd4 Li1 89.4(5) 13 13_455
Li1 Nd4 Li1 157.8(7) 14_545 13_455
Li1 Nd4 Ge3 49.35(15) . .
Li1 Nd4 Ge3 49.35(15) 2 .
Ge2 Nd4 Ge3 85.54(3) 13 .
Ge2 Nd4 Ge3 85.54(3) 14_545 .
Ge2 Nd4 Ge3 155.53(2) 14_445 .
Ge2 Nd4 Ge3 155.53(2) 13_455 .
Li1 Nd4 Ge3 110.7(3) 14_445 .
Li1 Nd4 Ge3 51.0(3) 13 .
Li1 Nd4 Ge3 51.0(3) 14_545 .
Li1 Nd4 Ge3 110.7(3) 13_455 .
Li1 Nd4 Ge3 49.35(15) . 1_455
Li1 Nd4 Ge3 49.35(15) 2 1_455
Ge2 Nd4 Ge3 155.53(2) 13 1_455
Ge2 Nd4 Ge3 155.53(2) 14_545 1_455
Ge2 Nd4 Ge3 85.54(3) 14_445 1_455
Ge2 Nd4 Ge3 85.54(3) 13_455 1_455
Li1 Nd4 Ge3 51.0(3) 14_445 1_455
Li1 Nd4 Ge3 110.7(3) 13 1_455
Li1 Nd4 Ge3 110.7(3) 14_545 1_455
Li1 Nd4 Ge3 51.0(3) 13_455 1_455
Ge3 Nd4 Ge3 88.47(5) . 1_455
Ge1 Nd5 Ge1 173.33(5) 13 14_445
Ge1 Nd5 Ge1 89.19(3) 13 14_545
Ge1 Nd5 Ge1 90.42(3) 14_445 14_545
Ge1 Nd5 Ge1 90.42(3) 13 13_455
Ge1 Nd5 Ge1 89.19(3) 14_445 13_455
Ge1 Nd5 Ge1 173.33(5) 14_545 13_455
Ge1 Nd5 Ge5 86.67(3) 13 .
Ge1 Nd5 Ge5 86.67(3) 14_445 .
Ge1 Nd5 Ge5 86.67(3) 14_545 .
Ge1 Nd5 Ge5 86.67(3) 13_455 .
Ge1 Nd5 Ge2 140.97(4) 13 14_445
Ge1 Nd5 Ge2 45.40(3) 14_445 14_445
Ge1 Nd5 Ge2 104.20(3) 14_545 14_445
Ge1 Nd5 Ge2 80.17(3) 13_455 14_445
Ge5 Nd5 Ge2 129.88(2) . 14_445
Ge1 Nd5 Ge2 104.20(3) 13 13_455
Ge1 Nd5 Ge2 80.17(3) 14_445 13_455
Ge1 Nd5 Ge2 140.97(4) 14_545 13_455
Ge1 Nd5 Ge2 45.40(3) 13_455 13_455
Ge5 Nd5 Ge2 129.88(2) . 13_455
Ge2 Nd5 Ge2 44.48(4) 14_445 13_455
Ge1 Nd5 Ge2 80.17(3) 13 14_545
Ge1 Nd5 Ge2 104.20(3) 14_445 14_545
Ge1 Nd5 Ge2 45.40(3) 14_545 14_545
Ge1 Nd5 Ge2 140.97(4) 13_455 14_545
Ge5 Nd5 Ge2 129.88(2) . 14_545
Ge2 Nd5 Ge2 83.76(3) 14_445 14_545
Ge2 Nd5 Ge2 100.24(4) 13_455 14_545
Ge1 Nd5 Ge2 45.40(3) 13 13
Ge1 Nd5 Ge2 140.97(4) 14_445 13
Ge1 Nd5 Ge2 80.17(3) 14_545 13
Ge1 Nd5 Ge2 104.20(3) 13_455 13
Ge5 Nd5 Ge2 129.88(2) . 13
Ge2 Nd5 Ge2 100.24(4) 14_445 13
Ge2 Nd5 Ge2 83.76(3) 13_455 13
Ge2 Nd5 Ge2 44.48(4) 14_545 13
Ge1 Nd5 Li2 43.6(3) 13 13
Ge1 Nd5 Li2 129.9(3) 14_445 13
Ge1 Nd5 Li2 77.4(3) 14_545 13
Ge1 Nd5 Li2 97.8(2) 13_455 13
Ge5 Nd5 Li2 44.8(2) . 13
Ge2 Nd5 Li2 174.6(2) 14_445 13
Ge2 Nd5 Li2 136.3(3) 13_455 13
Ge2 Nd5 Li2 100.74(18) 14_545 13
Ge2 Nd5 Li2 85.1(2) 13 13
Ge1 Nd5 Li2 77.4(3) 13 14_545
Ge1 Nd5 Li2 97.8(2) 14_445 14_545
Ge1 Nd5 Li2 43.6(3) 14_545 14_545
Ge1 Nd5 Li2 129.9(3) 13_455 14_545
Ge5 Nd5 Li2 44.8(2) . 14_545
Ge2 Nd5 Li2 136.3(3) 14_445 14_545
Ge2 Nd5 Li2 174.6(2) 13_455 14_545
Ge2 Nd5 Li2 85.1(2) 14_545 14_545
Ge2 Nd5 Li2 100.74(18) 13 14_545
Li2 Nd5 Li2 42.2(6) 13 14_545
Ge1 Nd5 Li2 97.8(2) 13 13_455
Ge1 Nd5 Li2 77.4(3) 14_445 13_455
Ge1 Nd5 Li2 129.9(3) 14_545 13_455
Ge1 Nd5 Li2 43.6(3) 13_455 13_455
Ge5 Nd5 Li2 44.8(2) . 13_455
Ge2 Nd5 Li2 100.74(18) 14_445 13_455
Ge2 Nd5 Li2 85.1(2) 13_455 13_455
Ge2 Nd5 Li2 174.6(2) 14_545 13_455
Ge2 Nd5 Li2 136.3(3) 13 13_455
Li2 Nd5 Li2 74.6(4) 13 13_455
Li2 Nd5 Li2 89.6(5) 14_545 13_455
Ge6 Nd6 Ge6 180.00(4) 13 5_444
Ge6 Nd6 Ge6 91.03(5) 13 13_455
Ge6 Nd6 Ge6 88.97(5) 5_444 13_455
Ge6 Nd6 Ge6 88.97(5) 13 5_544
Ge6 Nd6 Ge6 91.03(5) 5_444 5_544
Ge6 Nd6 Ge6 180.0 13_455 5_544
Ge6 Nd6 Ge4 90.0 13 .
Ge6 Nd6 Ge4 90.0 5_444 .
Ge6 Nd6 Ge4 90.0 13_455 .
Ge6 Nd6 Ge4 90.0 5_544 .
Ge6 Nd6 Ge4 90.0 13 9
Ge6 Nd6 Ge4 90.0 5_444 9
Ge6 Nd6 Ge4 90.0 13_455 9
Ge6 Nd6 Ge4 90.0 5_544 9
Ge4 Nd6 Ge4 180.0 . 9
Ge6 Nd6 Li3 46.0(3) 13 13
Ge6 Nd6 Li3 134.0(3) 5_444 13
Ge6 Nd6 Li3 100.9(2) 13_455 13
Ge6 Nd6 Li3 79.1(2) 5_544 13
Ge4 Nd6 Li3 45.8(2) . 13
Ge4 Nd6 Li3 134.2(2) 9 13
Ge6 Nd6 Li3 134.0(3) 13 5_444
Ge6 Nd6 Li3 46.0(3) 5_444 5_444
Ge6 Nd6 Li3 79.1(2) 13_455 5_444
Ge6 Nd6 Li3 100.9(2) 5_544 5_444
Ge4 Nd6 Li3 134.2(2) . 5_444
Ge4 Nd6 Li3 45.8(2) 9 5_444
Li3 Nd6 Li3 180.0(4) 13 5_444
Ge6 Nd6 Li3 79.1(2) 13 14_545
Ge6 Nd6 Li3 100.9(2) 5_444 14_545
Ge6 Nd6 Li3 134.0(3) 13_455 14_545
Ge6 Nd6 Li3 46.0(3) 5_544 14_545
Ge4 Nd6 Li3 45.8(2) . 14_545
Ge4 Nd6 Li3 134.2(2) 9 14_545
Li3 Nd6 Li3 42.3(5) 13 14_545
Li3 Nd6 Li3 137.7(5) 5_444 14_545
Ge6 Nd6 Li3 100.9(2) 13 6_454
Ge6 Nd6 Li3 79.1(2) 5_444 6_454
Ge6 Nd6 Li3 46.0(3) 13_455 6_454
Ge6 Nd6 Li3 134.0(3) 5_544 6_454
Ge4 Nd6 Li3 134.2(2) . 6_454
Ge4 Nd6 Li3 45.8(2) 9 6_454
Li3 Nd6 Li3 137.7(5) 13 6_454
Li3 Nd6 Li3 42.3(5) 5_444 6_454
Li3 Nd6 Li3 180.0(4) 14_545 6_454
Ge6 Nd6 Li3 100.9(2) 13 13_455
Ge6 Nd6 Li3 79.1(2) 5_444 13_455
Ge6 Nd6 Li3 46.0(3) 13_455 13_455
Ge6 Nd6 Li3 134.0(3) 5_544 13_455
Ge4 Nd6 Li3 45.8(2) . 13_455
Ge4 Nd6 Li3 134.2(2) 9 13_455
Li3 Nd6 Li3 76.5(3) 13 13_455
Li3 Nd6 Li3 103.5(3) 5_444 13_455
Li3 Nd6 Li3 91.5(4) 14_545 13_455
Li3 Nd6 Li3 88.5(4) 6_454 13_455
Ge6 Nd6 Li3 79.1(2) 13 5_544
Ge6 Nd6 Li3 100.9(2) 5_444 5_544
Ge6 Nd6 Li3 134.0(3) 13_455 5_544
Ge6 Nd6 Li3 46.0(3) 5_544 5_544
Ge4 Nd6 Li3 134.2(2) . 5_544
Ge4 Nd6 Li3 45.8(2) 9 5_544
Li3 Nd6 Li3 103.5(3) 13 5_544
Li3 Nd6 Li3 76.5(3) 5_444 5_544
Li3 Nd6 Li3 88.5(4) 14_545 5_544
Li3 Nd6 Li3 91.5(4) 6_454 5_544
Li3 Nd6 Li3 180.0(4) 13_455 5_544
Ge2 Ge1 Ge1 112.06(4) . 2
Ge2 Ge1 Li2 138.0(4) . .
Ge1 Ge1 Li2 110.0(4) 2 .
Ge2 Ge1 Nd5 71.49(3) . 13
Ge1 Ge1 Nd5 134.596(17) 2 13
Li2 Ge1 Nd5 79.3(3) . 13
Ge2 Ge1 Nd5 71.49(3) . 13_455
Ge1 Ge1 Nd5 134.596(17) 2 13_455
Li2 Ge1 Nd5 79.3(3) . 13_455
Nd5 Ge1 Nd5 90.42(3) 13 13_455
Ge2 Ge1 Nd1 133.68(2) . .
Ge1 Ge1 Nd1 66.37(2) 2 .
Li2 Ge1 Nd1 65.7(3) . .
Nd5 Ge1 Nd1 79.252(18) 13 .
Nd5 Ge1 Nd1 144.78(5) 13_455 .
Ge2 Ge1 Nd1 133.68(2) . 1_455
Ge1 Ge1 Nd1 66.37(2) 2 1_455
Li2 Ge1 Nd1 65.7(3) . 1_455
Nd5 Ge1 Nd1 144.78(5) 13 1_455
Nd5 Ge1 Nd1 79.252(18) 13_455 1_455
Nd1 Ge1 Nd1 89.97(4) . 1_455
Ge2 Ge1 Nd2 63.17(3) . 1_455
Ge1 Ge1 Nd2 67.74(2) 2 1_455
Li2 Ge1 Nd2 136.99(9) . 1_455
Nd5 Ge1 Nd2 134.66(4) 13 1_455
Nd5 Ge1 Nd2 75.791(19) 13_455 1_455
Nd1 Ge1 Nd2 133.93(4) . 1_455
Nd1 Ge1 Nd2 75.47(2) 1_455 1_455
Ge2 Ge1 Nd2 63.17(3) . .
Ge1 Ge1 Nd2 67.75(2) 2 .
Li2 Ge1 Nd2 136.99(9) . .
Nd5 Ge1 Nd2 75.79(2) 13 .
Nd5 Ge1 Nd2 134.66(4) 13_455 .
Nd1 Ge1 Nd2 75.47(2) . .
Nd1 Ge1 Nd2 133.93(4) 1_455 .
Nd2 Ge1 Nd2 83.85(3) 1_455 .
Ge1 Ge2 Ge2 112.05(4) . 2_565
Ge1 Ge2 Li1 137.6(5) . .
Ge2 Ge2 Li1 110.3(4) 2_565 .
Ge1 Ge2 Nd2 71.41(3) . .
Ge2 Ge2 Nd2 134.590(17) 2_565 .
Li1 Ge2 Nd2 79.2(3) . .
Ge1 Ge2 Nd2 71.41(3) . 1_455
Ge2 Ge2 Nd2 134.589(17) 2_565 1_455
Li1 Ge2 Nd2 79.2(3) . 1_455
Nd2 Ge2 Nd2 90.41(3) . 1_455
Ge1 Ge2 Nd4 133.55(2) . 13
Ge2 Ge2 Nd4 66.33(2) 2_565 13
Li1 Ge2 Nd4 66.1(3) . 13
Nd2 Ge2 Nd4 79.274(19) . 13
Nd2 Ge2 Nd4 144.99(4) 1_455 13
Ge1 Ge2 Nd4 133.55(2) . 13_455
Ge2 Ge2 Nd4 66.33(2) 2_565 13_455
Li1 Ge2 Nd4 66.1(3) . 13_455
Nd2 Ge2 Nd4 144.98(4) . 13_455
Nd2 Ge2 Nd4 79.275(19) 1_455 13_455
Nd4 Ge2 Nd4 90.17(4) 13 13_455
Ge1 Ge2 Nd5 63.12(3) . 13_455
Ge2 Ge2 Nd5 67.76(2) 2_565 13_455
Li1 Ge2 Nd5 137.12(9) . 13_455
Nd2 Ge2 Nd5 134.52(4) . 13_455
Nd2 Ge2 Nd5 75.744(19) 1_455 13_455
Nd4 Ge2 Nd5 133.89(4) 13 13_455
Nd4 Ge2 Nd5 75.39(2) 13_455 13_455
Ge1 Ge2 Nd5 63.12(3) . 13
Ge2 Ge2 Nd5 67.76(2) 2_565 13
Li1 Ge2 Nd5 137.12(9) . 13
Nd2 Ge2 Nd5 75.745(19) . 13
Nd2 Ge2 Nd5 134.52(4) 1_455 13
Nd4 Ge2 Nd5 75.39(2) 13 13
Nd4 Ge2 Nd5 133.89(4) 13_455 13
Nd5 Ge2 Nd5 83.75(3) 13_455 13
Li1 Ge3 Li1 59.1(8) . 2
Li1 Ge3 Li1 115.2(7) . 1_655
Li1 Ge3 Li1 155.8(9) 2 1_655
Li1 Ge3 Li1 155.8(9) . 2_655
Li1 Ge3 Li1 115.2(7) 2 2_655
Li1 Ge3 Li1 59.1(8) 1_655 2_655
Li1 Ge3 Li1 74.8(5) . 13
Li1 Ge3 Li1 121.2(3) 2 13
Li1 Ge3 Li1 74.8(5) 1_655 13
Li1 Ge3 Li1 121.2(3) 2_655 13
Li1 Ge3 Li1 121.2(3) . 14_545
Li1 Ge3 Li1 74.8(5) 2 14_545
Li1 Ge3 Li1 121.2(3) 1_655 14_545
Li1 Ge3 Li1 74.8(5) 2_655 14_545
Li1 Ge3 Li1 104.4(8) 13 14_545
Li1 Ge3 Nd2 77.9(4) . .
Li1 Ge3 Nd2 77.9(4) 2 .
Li1 Ge3 Nd2 77.9(4) 1_655 .
Li1 Ge3 Nd2 77.9(4) 2_655 .
Li1 Ge3 Nd2 127.8(4) 13 .
Li1 Ge3 Nd2 127.8(4) 14_545 .
Li1 Ge3 Nd4 64.0(4) . .
Li1 Ge3 Nd4 64.0(4) 2 .
Li1 Ge3 Nd4 137.7(4) 1_655 .
Li1 Ge3 Nd4 137.7(4) 2_655 .
Li1 Ge3 Nd4 64.0(3) 13 .
Li1 Ge3 Nd4 64.0(3) 14_545 .
Nd2 Ge3 Nd4 135.77(2) . .
Li1 Ge3 Nd4 137.6(4) . 1_655
Li1 Ge3 Nd4 137.7(4) 2 1_655
Li1 Ge3 Nd4 64.0(4) 1_655 1_655
Li1 Ge3 Nd4 64.0(4) 2_655 1_655
Li1 Ge3 Nd4 64.0(3) 13 1_655
Li1 Ge3 Nd4 64.0(3) 14_545 1_655
Nd2 Ge3 Nd4 135.77(2) . 1_655
Nd4 Ge3 Nd4 88.47(5) . 1_655
Ge3* Ge4 Li3 0.0(10) 14_445 14_445
Ge3* Ge4 Ge3* 151.7(7) 14_445 13
Li3 Ge4 Ge3* 151.7(7) 14_445 13
Ge3* Ge4 Li3 151.7(7) 14_445 13
Li3 Ge4 Li3 151.7(7) 14_445 13
Ge3* Ge4 Li3 0.0(7) 13 13
Ge3* Ge4 Ge3* 58.4(7) 14_445 13_455
Li3 Ge4 Ge3* 58.4(7) 14_445 13_455
Ge3* Ge4 Ge3* 113.8(6) 13 13_455
Li3 Ge4 Ge3* 113.8(6) 13 13_455
Ge3* Ge4 Li3 58.4(7) 14_445 13_455
Li3 Ge4 Li3 58.4(7) 14_445 13_455
Ge3* Ge4 Li3 113.8(6) 13 13_455
Li3 Ge4 Li3 113.8(6) 13 13_455
Ge3* Ge4 Li3 0.0(7) 13_455 13_455
Ge3* Ge4 Ge3* 113.8(6) 14_445 14_545
Li3 Ge4 Ge3* 113.8(6) 14_445 14_545
Ge3* Ge4 Ge3* 58.4(7) 13 14_545
Li3 Ge4 Ge3* 58.4(7) 13 14_545
Ge3* Ge4 Ge3* 151.7(7) 13_455 14_545
Li3 Ge4 Ge3* 151.7(7) 13_455 14_545
Ge3* Ge4 Li3 113.8(6) 14_445 14_545
Li3 Ge4 Li3 113.8(6) 14_445 14_545
Ge3* Ge4 Li3 58.4(7) 13 14_545
Li3 Ge4 Li3 58.4(7) 13 14_545
Ge3* Ge4 Li3 151.7(7) 13_455 14_545
Li3 Ge4 Li3 151.7(7) 13_455 14_545
Ge3* Ge4 Li3 0.0(10) 14_545 14_545
Ge3* Ge4 Li2 122.4(3) 14_445 .
Li3 Ge4 Li2 122.4(3) 14_445 .
Ge3* Ge4 Li2 76.3(4) 13 .
Li3 Ge4 Li2 76.3(4) 13 .
Ge3* Ge4 Li2 76.3(4) 13_455 .
Li3 Ge4 Li2 76.3(4) 13_455 .
Ge3* Ge4 Li2 122.4(3) 14_545 .
Li3 Ge4 Li2 122.4(3) 14_545 .
Ge3* Ge4 Li2 76.3(4) 14_445 2
Li3 Ge4 Li2 76.3(4) 14_445 2
Ge3* Ge4 Li2 122.4(3) 13 2
Li3 Ge4 Li2 122.4(3) 13 2
Ge3* Ge4 Li2 122.4(3) 13_455 2
Li3 Ge4 Li2 122.4(3) 13_455 2
Ge3* Ge4 Li2 76.3(4) 14_545 2
Li3 Ge4 Li2 76.3(4) 14_545 2
Li2 Ge4 Li2 104.7(8) . 2
Ge3* Ge4 Nd6 75.8(4) 14_445 .
Li3 Ge4 Nd6 75.8(4) 14_445 .
Ge3* Ge4 Nd6 75.8(4) 13 .
Li3 Ge4 Nd6 75.8(4) 13 .
Ge3* Ge4 Nd6 75.8(4) 13_455 .
Li3 Ge4 Nd6 75.8(4) 13_455 .
Ge3* Ge4 Nd6 75.8(4) 14_545 .
Li3 Ge4 Nd6 75.8(4) 14_545 .
Li2 Ge4 Nd6 127.7(4) . .
Li2 Ge4 Nd6 127.7(4) 2 .
Ge3* Ge4 Nd1 65.4(3) 14_445 1_455
Li3 Ge4 Nd1 65.4(3) 14_445 1_455
Ge3* Ge4 Nd1 139.8(4) 13 1_455
Li3 Ge4 Nd1 139.8(4) 13 1_455
Ge3* Ge4 Nd1 65.4(3) 13_455 1_455
Li3 Ge4 Nd1 65.4(3) 13_455 1_455
Ge3* Ge4 Nd1 139.8(4) 14_545 1_455
Li3 Ge4 Nd1 139.8(4) 14_545 1_455
Li2 Ge4 Nd1 64.3(3) . 1_455
Li2 Ge4 Nd1 64.3(3) 2 1_455
Nd6 Ge4 Nd1 135.21(2) . 1_455
Li2 Ge5 Li2 155.9(8) 14_445 13
Li2 Ge5 Li2 59.9(7) 14_445 13_455
Li2 Ge5 Li2 114.5(7) 13 13_455
Li2 Ge5 Li2 114.5(7) 14_445 14_545
Li2 Ge5 Li2 59.9(7) 13 14_545
Li2 Ge5 Li2 155.9(8) 13_455 14_545
Li2 Ge5 Li3 121.3(4) 14_445 .
Li2 Ge5 Li3 75.1(5) 13 .
Li2 Ge5 Li3 75.1(5) 13_455 .
Li2 Ge5 Li3 121.3(4) 14_545 .
Li2 Ge5 Ge3* 75.1(5) 14_445 2
Li2 Ge5 Ge3* 121.3(4) 13 2
Li2 Ge5 Ge3* 121.3(4) 13_455 2
Li2 Ge5 Ge3* 75.1(5) 14_545 2
Li3 Ge5 Ge3* 102.1(7) . 2
Li2 Ge5 Li3 75.1(5) 14_445 2
Li2 Ge5 Li3 121.3(4) 13 2
Li2 Ge5 Li3 121.3(4) 13_455 2
Li2 Ge5 Li3 75.1(5) 14_545 2
Li3 Ge5 Li3 102.1(7) . 2
Ge3* Ge5 Li3 0.0(7) 2 2
Li2 Ge5 Nd5 77.9(4) 14_445 .
Li2 Ge5 Nd5 77.9(4) 13 .
Li2 Ge5 Nd5 77.9(4) 13_455 .
Li2 Ge5 Nd5 77.9(4) 14_545 .
Li3 Ge5 Nd5 128.9(4) . .
Ge3* Ge5 Nd5 128.9(4) 2 .
Li3 Ge5 Nd5 128.9(4) 2 .
Li2 Ge5 Nd3 64.5(4) 14_445 1_455
Li2 Ge5 Nd3 137.1(4) 13 1_455
Li2 Ge5 Nd3 64.5(4) 13_455 1_455
Li2 Ge5 Nd3 137.1(4) 14_545 1_455
Li3 Ge5 Nd3 63.0(2) . 1_455
Ge3* Ge5 Nd3 63.0(2) 2 1_455
Li3 Ge5 Nd3 63.0(2) 2 1_455
Nd5 Ge5 Nd3 136.31(2) . 1_455
Li2 Ge5 Nd3 137.1(4) 14_445 .
Li2 Ge5 Nd3 64.5(4) 13 .
Li2 Ge5 Nd3 137.1(4) 13_455 .
Li2 Ge5 Nd3 64.5(4) 14_545 .
Li3 Ge5 Nd3 63.0(2) . .
Ge3* Ge5 Nd3 63.0(2) 2 .
Li3 Ge5 Nd3 63.0(2) 2 .
Nd5 Ge5 Nd3 136.31(2) . .
Nd3 Ge5 Nd3 87.39(5) 1_455 .
Ge6 Ge6 Ge3* 109.5(4) 9_556 10_556
Ge6 Ge6 Li3 109.5(4) 9_556 10_556
Ge3* Ge6 Li3 0.0(8) 10_556 10_556
Ge6 Ge6 Li3 109.5(4) 9_556 .
Ge3* Ge6 Li3 141.0(8) 10_556 .
Li3 Ge6 Li3 141.0(8) 10_556 .
Ge6 Ge6 Nd6 134.48(2) 9_556 5
Ge3* Ge6 Nd6 76.5(3) 10_556 5
Li3 Ge6 Nd6 76.5(3) 10_556 5
Li3 Ge6 Nd6 76.5(3) . 5
Ge6 Ge6 Nd6 134.48(2) 9_556 5_455
Ge3* Ge6 Nd6 76.5(3) 10_556 5_455
Li3 Ge6 Nd6 76.5(3) 10_556 5_455
Li3 Ge6 Nd6 76.5(3) . 5_455
Nd6 Ge6 Nd6 91.03(5) 5 5_455
Ge6 Ge6 Nd3 66.55(3) 9_556 .
Ge3* Ge6 Nd3 134.37(10) 10_556 .
Li3 Ge6 Nd3 134.37(10) 10_556 .
Li3 Ge6 Nd3 64.3(2) . .
Nd6 Ge6 Nd3 77.541(13) 5 .
Nd6 Ge6 Nd3 140.66(3) 5_455 .
Ge6 Ge6 Nd3 66.55(3) 9_556 1_455
Ge3* Ge6 Nd3 134.38(10) 10_556 1_455
Li3 Ge6 Nd3 134.38(10) 10_556 1_455
Li3 Ge6 Nd3 64.3(2) . 1_455
Nd6 Ge6 Nd3 140.66(3) 5 1_455
Nd6 Ge6 Nd3 77.541(13) 5_455 1_455
Nd3 Ge6 Nd3 87.77(3) . 1_455
Ge6 Ge6 Nd3 66.55(3) 9_556 9_656
Ge3* Ge6 Nd3 64.3(2) 10_556 9_656
Li3 Ge6 Nd3 64.3(2) 10_556 9_656
Li3 Ge6 Nd3 134.38(10) . 9_656
Nd6 Ge6 Nd3 77.541(14) 5 9_656
Nd6 Ge6 Nd3 140.66(3) 5_455 9_656
Nd3 Ge6 Nd3 73.87(3) . 9_656
Nd3 Ge6 Nd3 133.10(5) 1_455 9_656
Ge6 Ge6 Nd3 66.55(3) 9_556 9_556
Ge3* Ge6 Nd3 64.3(2) 10_556 9_556
Li3 Ge6 Nd3 64.3(2) 10_556 9_556
Li3 Ge6 Nd3 134.38(10) . 9_556
Nd6 Ge6 Nd3 140.66(3) 5 9_556
Nd6 Ge6 Nd3 77.541(13) 5_455 9_556
Nd3 Ge6 Nd3 133.10(5) . 9_556
Nd3 Ge6 Nd3 73.87(3) 1_455 9_556
Nd3 Ge6 Nd3 87.77(3) 9_656 9_556
Ge2 Li1 Li1 110.3(4) . 2
Ge2 Li1 Ge3 111.6(5) . 1_455
Li1 Li1 Ge3 60.4(4) 2 1_455
Ge2 Li1 Ge3 111.6(5) . .
Li1 Li1 Ge3 60.4(4) 2 .
Ge3 Li1 Ge3 115.2(7) 1_455 .
Ge2 Li1 Ge3 107.5(7) . 13
Li1 Li1 Ge3 142.2(4) 2 13
Ge3 Li1 Ge3 105.2(5) 1_455 13
Ge3 Li1 Ge3 105.2(5) . 13
Ge2 Li1 Nd4 175.7(8) . .
Li1 Li1 Nd4 65.4(4) 2 .
Ge3 Li1 Nd4 66.7(4) 1_455 .
Ge3 Li1 Nd4 66.7(4) . .
Ge3 Li1 Nd4 76.8(5) 13 .
Ge2 Li1 Nd4 65.3(4) . 13
Li1 Li1 Nd4 133.2(3) 2 13
Ge3 Li1 Nd4 166.4(6) 1_455 13
Ge3 Li1 Nd4 77.50(12) . 13
Ge3 Li1 Nd4 65.0(4) 13 13
Nd4 Li1 Nd4 117.4(5) . 13
Ge2 Li1 Nd4 65.3(4) . 13_455
Li1 Li1 Nd4 133.2(3) 2 13_455
Ge3 Li1 Nd4 77.50(12) 1_455 13_455
Ge3 Li1 Nd4 166.4(6) . 13_455
Ge3 Li1 Nd4 65.0(4) 13 13_455
Nd4 Li1 Nd4 117.4(5) . 13_455
Nd4 Li1 Nd4 89.4(5) 13 13_455
Ge2 Li1 Li1 123.3(8) . 13
Li1 Li1 Li1 105.3(7) 2 13
Ge3 Li1 Li1 124.2(10) 1_455 13
Ge3 Li1 Li1 54.0(3) . 13
Ge3 Li1 Li1 51.2(6) 13 13
Nd4 Li1 Li1 59.3(6) . 13
Nd4 Li1 Li1 58.1(4) 13 13
Nd4 Li1 Li1 115.5(9) 13_455 13
Ge2 Li1 Li1 123.3(8) . 13_455
Li1 Li1 Li1 105.3(7) 2 13_455
Ge3 Li1 Li1 54.0(3) 1_455 13_455
Ge3 Li1 Li1 124.2(10) . 13_455
Ge3 Li1 Li1 51.2(5) 13 13_455
Nd4 Li1 Li1 59.3(6) . 13_455
Nd4 Li1 Li1 115.5(9) 13 13_455
Nd4 Li1 Li1 58.1(4) 13_455 13_455
Li1 Li1 Li1 85.9(10) 13 13_455
Ge2 Li1 Nd2 56.9(3) . .
Li1 Li1 Nd2 69.3(3) 2 .
Ge3 Li1 Nd2 119.1(6) 1_455 .
Ge3 Li1 Nd2 57.6(3) . .
Ge3 Li1 Nd2 135.8(4) 13 .
Nd4 Li1 Nd2 120.1(5) . .
Nd4 Li1 Nd2 71.3(2) 13 .
Nd4 Li1 Nd2 122.1(6) 13_455 .
Li1 Li1 Nd2 99.6(3) 13 .
Li1 Li1 Nd2 173.1(8) 13_455 .
Ge2 Li1 Nd2 56.9(3) . 1_455
Li1 Li1 Nd2 69.3(3) 2 1_455
Ge3 Li1 Nd2 57.6(3) 1_455 1_455
Ge3 Li1 Nd2 119.1(6) . 1_455
Ge3 Li1 Nd2 135.8(4) 13 1_455
Nd4 Li1 Nd2 120.1(5) . 1_455
Nd4 Li1 Nd2 122.1(6) 13 1_455
Nd4 Li1 Nd2 71.3(2) 13_455 1_455
Li1 Li1 Nd2 173.1(8) 13 1_455
Li1 Li1 Nd2 99.6(3) 13_455 1_455
Nd2 Li1 Nd2 74.5(4) . 1_455
Ge1 Li2 Li2 110.0(4) . 2_565
Ge1 Li2 Ge5 111.5(5) . 13
Li2 Li2 Ge5 60.1(4) 2_565 13
Ge1 Li2 Ge5 111.5(5) . 13_455
Li2 Li2 Ge5 60.1(4) 2_565 13_455
Ge5 Li2 Ge5 114.5(7) 13 13_455
Ge1 Li2 Ge4 107.7(7) . .
Li2 Li2 Ge4 142.3(4) 2_565 .
Ge5 Li2 Ge4 105.5(5) 13 .
Ge5 Li2 Ge4 105.5(5) 13_455 .
Ge1 Li2 Nd1 65.9(4) . 1_455
Li2 Li2 Nd1 132.9(3) 2_565 1_455
Ge5 Li2 Nd1 167.0(6) 13 1_455
Ge5 Li2 Nd1 77.52(11) 13_455 1_455
Ge4 Li2 Nd1 64.8(4) . 1_455
Ge1 Li2 Nd1 65.9(4) . .
Li2 Li2 Nd1 132.9(3) 2_565 .
Ge5 Li2 Nd1 77.52(11) 13 .
Ge5 Li2 Nd1 167.0(6) 13_455 .
Ge4 Li2 Nd1 64.8(4) . .
Nd1 Li2 Nd1 90.1(5) 1_455 .
Ge1 Li2 Nd3 175.4(8) . 13
Li2 Li2 Nd3 65.4(4) 2_565 13
Ge5 Li2 Nd3 66.6(4) 13 13
Ge5 Li2 Nd3 66.6(4) 13_455 13
Ge4 Li2 Nd3 77.0(5) . 13
Nd1 Li2 Nd3 117.0(4) 1_455 13
Nd1 Li2 Nd3 117.0(4) . 13
Ge1 Li2 Li3 124.5(5) . 13_455
Li2 Li2 Li3 104.8(4) 2_565 13_455
Ge5 Li2 Li3 123.2(7) 13 13_455
Ge5 Li2 Li3 54.4(3) 13_455 13_455
Ge4 Li2 Li3 51.2(4) . 13_455
Nd1 Li2 Li3 58.7(3) 1_455 13_455
Nd1 Li2 Li3 115.6(6) . 13_455
Nd3 Li2 Li3 58.3(4) 13 13_455
Ge1 Li2 Li3 124.5(5) . 13
Li2 Li2 Li3 104.8(4) 2_565 13
Ge5 Li2 Li3 54.4(3) 13 13
Ge5 Li2 Li3 123.2(7) 13_455 13
Ge4 Li2 Li3 51.2(4) . 13
Nd1 Li2 Li3 115.6(6) 1_455 13
Nd1 Li2 Li3 58.7(3) . 13
Nd3 Li2 Li3 58.3(4) 13 13
Li3 Li2 Li3 84.4(6) 13_455 13
Ge1 Li2 Nd5 57.1(3) . 13
Li2 Li2 Nd5 68.9(3) 2_565 13
Ge5 Li2 Nd5 57.3(3) 13 13
Ge5 Li2 Nd5 118.6(6) 13_455 13
Ge4 Li2 Nd5 135.9(4) . 13
Nd1 Li2 Nd5 122.8(6) 1_455 13
Nd1 Li2 Nd5 71.5(2) . 13
Nd3 Li2 Nd5 119.7(5) 13 13
Li3 Li2 Nd5 172.9(6) 13_455 13
Li3 Li2 Nd5 100.3(2) 13 13
Ge1 Li2 Nd5 57.1(3) . 13_455
Li2 Li2 Nd5 68.9(3) 2_565 13_455
Ge5 Li2 Nd5 118.6(6) 13 13_455
Ge5 Li2 Nd5 57.3(3) 13_455 13_455
Ge4 Li2 Nd5 135.9(4) . 13_455
Nd1 Li2 Nd5 71.5(2) 1_455 13_455
Nd1 Li2 Nd5 122.8(6) . 13_455
Nd3 Li2 Nd5 119.7(5) 13 13_455
Li3 Li2 Nd5 100.3(2) 13_455 13_455
Li3 Li2 Nd5 172.9(6) 13 13_455
Nd5 Li2 Nd5 74.6(4) 13 13_455
Ge3* Li3 Li3 0.0(7) 2_565 2_565
Ge3* Li3 Ge4 60.8(3) 2_565 13
Li3 Li3 Ge4 60.8(3) 2_565 13
Ge3* Li3 Ge4 60.8(3) 2_565 13_455
Li3 Li3 Ge4 60.8(3) 2_565 13_455
Ge4 Li3 Ge4 113.8(6) 13 13_455
Ge3* Li3 Ge6 109.5(4) 2_565 .
Li3 Li3 Ge6 109.5(4) 2_565 .
Ge4 Li3 Ge6 113.2(4) 13 .
Ge4 Li3 Ge6 113.2(4) 13_455 .
Ge3* Li3 Ge5 141.1(4) 2_565 .
Li3 Li3 Ge5 141.1(4) 2_565 .
Ge4 Li3 Ge5 103.1(4) 13 .
Ge4 Li3 Ge5 103.1(4) 13_455 .
Ge6 Li3 Ge5 109.4(6) . .
Ge3* Li3 Nd3 133.3(2) 2_565 1_455
Li3 Li3 Nd3 133.3(2) 2_565 1_455
Ge4 Li3 Nd3 165.9(6) 13 1_455
Ge4 Li3 Nd3 77.84(10) 13_455 1_455
Ge6 Li3 Nd3 66.3(3) . 1_455
Ge5 Li3 Nd3 65.3(3) . 1_455
Ge3* Li3 Nd3 133.3(2) 2_565 .
Li3 Li3 Nd3 133.3(2) 2_565 .
Ge4 Li3 Nd3 77.84(10) 13 .
Ge4 Li3 Nd3 165.9(6) 13_455 .
Ge6 Li3 Nd3 66.3(3) . .
Ge5 Li3 Nd3 65.3(3) . .
Nd3 Li3 Nd3 89.6(4) 1_455 .
Ge3* Li3 Nd1 65.9(3) 2_565 13
Li3 Li3 Nd1 65.9(3) 2_565 13
Ge4 Li3 Nd1 65.0(3) 13 13
Ge4 Li3 Nd1 65.0(3) 13_455 13
Ge6 Li3 Nd1 175.4(7) . 13
Ge5 Li3 Nd1 75.2(4) . 13
Nd3 Li3 Nd1 116.6(4) 1_455 13
Nd3 Li3 Nd1 116.6(4) . 13
Ge3* Li3 Li2 104.8(4) 2_565 13_455
Li3 Li3 Li2 104.8(4) 2_565 13_455
Ge4 Li3 Li2 121.1(6) 13 13_455
Ge4 Li3 Li2 52.5(3) 13_455 13_455
Ge6 Li3 Li2 124.8(5) . 13_455
Ge5 Li3 Li2 50.5(4) . 13_455
Nd3 Li3 Li2 58.6(4) 1_455 13_455
Nd3 Li3 Li2 115.2(6) . 13_455
Nd1 Li3 Li2 58.0(4) 13 13_455
Ge3* Li3 Li2 104.8(5) 2_565 13
Li3 Li3 Li2 104.8(5) 2_565 13
Ge4 Li3 Li2 52.5(3) 13 13
Ge4 Li3 Li2 121.1(6) 13_455 13
Ge6 Li3 Li2 124.8(5) . 13
Ge5 Li3 Li2 50.5(4) . 13
Nd3 Li3 Li2 115.2(6) 1_455 13
Nd3 Li3 Li2 58.6(4) . 13
Nd1 Li3 Li2 58.0(4) 13 13
Li2 Li3 Li2 84.4(6) 13_455 13
Ge3* Li3 Nd6 68.9(3) 2_565 5
Li3 Li3 Nd6 68.9(3) 2_565 5
Ge4 Li3 Nd6 58.4(2) 13 5
Ge4 Li3 Nd6 120.9(6) 13_455 5
Ge6 Li3 Nd6 57.5(3) . 5
Ge5 Li3 Nd6 136.0(3) . 5
Nd3 Li3 Nd6 123.8(5) 1_455 5
Nd3 Li3 Nd6 71.5(2) . 5
Nd1 Li3 Nd6 119.3(4) 13 5
Li2 Li3 Nd6 173.2(6) 13_455 5
Li2 Li3 Nd6 99.3(2) 13 5

loop_
_geom_bond_atom_site_label_1
_geom_bond_atom_site_label_2
_geom_bond_distance
_geom_bond_site_symmetry_2
Nd1 Li2 3.118(14) 2
Nd1 Li2 3.118(14) 1_655
Nd1 Li2 3.118(14) 2_655
Nd1 Li2 3.118(14) .
Nd1 Ge1 3.1217(10) 1_655
Nd1 Ge1 3.1217(10) 2_655
Nd1 Ge1 3.1217(10) 2
Nd1 Ge1 3.1218(10) .
Nd1 Ge4 3.1325(14) 1_655
Nd1 Ge4 3.1326(14) .
Nd1 Ge3* 3.143(17) 14_545
Nd1 Li3 3.143(17) 14_545
Nd2 Ge2 3.1099(9) 1_655
Nd2 Ge2 3.1099(9) 2
Nd2 Ge2 3.1099(9) 2_655
Nd2 Ge2 3.1099(9) .
Nd2 Ge3 3.1458(19) .
Nd2 Ge1 3.3031(11) .
Nd2 Ge1 3.3032(11) 2
Nd2 Ge1 3.3032(11) 1_655
Nd2 Ge1 3.3032(11) 2_655
Nd2 Li1 3.645(16) 1_655
Nd2 Li1 3.645(16) 2_655
Nd2 Li1 3.645(16) 2
Nd3 Ge3* 3.133(13) 2
Nd3 Li3 3.133(13) 2
Nd3 Ge3* 3.133(13) 1_655
Nd3 Li3 3.133(13) 1_655
Nd3 Ge3* 3.133(12) 2_655
Nd3 Li3 3.133(12) 2_655
Nd3 Li3 3.133(12) .
Nd3 Li2 3.144(19) 14_545
Nd3 Li2 3.144(19) 13
Nd3 Ge6 3.1836(9) 1_655
Nd3 Ge6 3.1836(9) 9_656
Nd4 Li1 3.10(2) .
Nd4 Li1 3.10(2) 2
Nd4 Ge2 3.1166(10) 13
Nd4 Ge2 3.1166(10) 14_545
Nd4 Ge2 3.1166(10) 14_445
Nd4 Ge2 3.1166(10) 13_455
Nd4 Li1 3.136(14) 14_445
Nd4 Li1 3.136(14) 13
Nd4 Li1 3.136(14) 14_545
Nd4 Li1 3.136(14) 13_455
Nd4 Ge3 3.1636(14) .
Nd4 Ge3 3.1638(14) 1_455
Nd5 Ge1 3.1097(9) 13
Nd5 Ge1 3.1097(9) 14_445
Nd5 Ge1 3.1097(9) 14_545
Nd5 Ge1 3.1097(9) 13_455
Nd5 Ge5 3.1316(19) .
Nd5 Ge2 3.3060(11) 14_445
Nd5 Ge2 3.3060(11) 13_455
Nd5 Ge2 3.3060(11) 14_545
Nd5 Ge2 3.3060(11) 13
Nd5 Li2 3.641(15) 13
Nd5 Li2 3.641(15) 14_545
Nd5 Li2 3.641(15) 13_455
Nd6 Ge6 3.0934(12) 13
Nd6 Ge6 3.0934(12) 5_444
Nd6 Ge6 3.0934(12) 13_455
Nd6 Ge6 3.0934(12) 5_544
Nd6 Ge4 3.1317(17) .
Nd6 Ge4 3.1317(17) 9
Nd6 Li3 3.565(13) 13
Nd6 Li3 3.565(13) 5_444
Nd6 Li3 3.565(13) 14_545
Nd6 Li3 3.565(13) 6_454
Nd6 Li3 3.565(13) 13_455
Nd6 Li3 3.565(13) 5_544
Ge1 Ge2 2.4823(16) .
Ge1 Ge1 2.502(2) 2
Ge1 Li2 2.556(19) .
Ge1 Nd5 3.1097(9) 13
Ge1 Nd5 3.1097(9) 13_455
Ge1 Nd1 3.1219(10) 1_455
Ge1 Nd2 3.3031(11) 1_455
Ge2 Ge2 2.502(2) 2_565
Ge2 Li1 2.57(2) .
Ge2 Nd2 3.1099(9) 1_455
Ge2 Nd4 3.1164(10) 13
Ge2 Nd4 3.1164(10) 13_455
Ge2 Nd5 3.3061(11) 13_455
Ge2 Nd5 3.3061(11) 13
Ge3 Li1 2.614(11) .
Ge3 Li1 2.614(11) 2
Ge3 Li1 2.614(11) 1_655
Ge3 Li1 2.614(11) 2_655
Ge3 Li1 2.71(2) 13
Ge3 Li1 2.71(2) 14_545
Ge3 Nd4 3.1637(14) 1_655
Ge4 Ge3* 2.634(9) 14_445
Ge4 Li3 2.634(9) 14_445
Ge4 Ge3* 2.634(9) 13
Ge4 Li3 2.634(9) 13
Ge4 Ge3* 2.634(9) 13_455
Ge4 Li3 2.634(9) 13_455
Ge4 Ge3* 2.634(9) 14_545
Ge4 Li3 2.634(9) 14_545
Ge4 Li2 2.684(19) .
Ge4 Li2 2.684(19) 2
Ge4 Nd1 3.1324(14) 1_455
Ge5 Li2 2.624(11) 14_445
Ge5 Li2 2.624(11) 13
Ge5 Li2 2.624(11) 13_455
Ge5 Li2 2.624(11) 14_545
Ge5 Li3 2.762(17) .
Ge5 Ge3* 2.762(17) 2
Ge5 Li3 2.762(17) 2
Ge5 Nd3 3.1947(14) 1_455
Ge6 Ge6 2.534(3) 9_556
Ge6 Ge3* 2.639(17) 10_556
Ge6 Li3 2.639(17) 10_556
Ge6 Li3 2.639(17) .
Ge6 Nd6 3.0934(12) 5
Ge6 Nd6 3.0934(12) 5_455
Ge6 Nd3 3.1837(9) 1_455
Ge6 Nd3 3.1837(9) 9_656
Ge6 Nd3 3.1837(9) 9_556
Li1 Li1 2.58(4) 2
Li1 Ge3 2.614(11) 1_455
Li1 Ge3 2.71(2) 13
Li1 Nd4 3.136(14) 13
Li1 Nd4 3.136(14) 13_455
Li1 Li1 3.24(3) 13
Li1 Li1 3.24(3) 13_455
Li1 Nd2 3.645(16) 1_455
Li2 Li2 2.62(4) 2_565
Li2 Ge5 2.624(11) 13
Li2 Ge5 2.624(11) 13_455
Li2 Nd1 3.118(14) 1_455
Li2 Nd3 3.144(19) 13
Li2 Li3 3.285(19) 13_455
Li2 Li3 3.285(19) 13
Li2 Nd5 3.641(15) 13
Li2 Nd5 3.641(15) 13_455
Li3 Ge3* 2.57(4) 2_565
Li3 Li3 2.57(4) 2_565
Li3 Ge4 2.634(9) 13
Li3 Ge4 2.634(9) 13_455
Li3 Nd3 3.133(12) 1_455
Li3 Nd1 3.143(17) 13
Li3 Li2 3.285(19) 13_455
Li3 Li2 3.285(19) 13
Li3 Nd6 3.565(13) 5
